data_7041260
loop_
_publ_author_name
'Liu, Shengjun'
'Hu, Wei'
'Nath, Jayanta Kr'
'Tong, Jing'
'Hou, Xudong'
'Liu, Wenlong'
'Yang, Jinlong'
'Liu, Bo'

_publ_section_title
;
 [Ti12In6O18(OOCC6H5)30]: a multifunctional hetero-polyoxotitanate
 nanocluster with high stability and visible photoactivity.
;
_journal_issue 3
_journal_name_full 'Dalton transactions (Cambridge, England : 2003)'
_journal_page_first 678
_journal_page_last 684
_journal_paper_doi 10.1039/c6dt04261a
_journal_volume 46
_journal_year 2017
_chemical_formula_moiety 'C212 H159 In6 O78 Ti12'
_chemical_formula_sum 'C212 H159 In6 N O78 Ti12'
_chemical_formula_weight 5231.76
_chemical_name_systematic
;
 ? 
;
_space_group_crystal_system trigonal
_space_group_IT_number 167
_space_group_name_Hall '-R 3 2"c'
_space_group_name_H-M_alt 'R -3 c'
_symmetry_space_group_name_Hall '-R 3 2"c'
_symmetry_space_group_name_H-M 'R -3 c :H'
_atom_sites_solution_hydrogens mixed
_audit_creation_date 2016-11-01
_audit_creation_method
;
Olex2 1.2-dev
(compiled 2016.10.18 svn.r3347 for OlexSys, GUI svn.r3563)
;
_audit_update_record
;
2016-11-03 deposited with the CCDC.
2016-11-17 downloaded from the CCDC.
;
_cell_angle_alpha 90
_cell_angle_beta 90
_cell_angle_gamma 120
_cell_formula_units_Z 6
_cell_length_a 34.4795(17)
_cell_length_b 34.4795(17)
_cell_length_c 31.634(4)
_cell_measurement_reflns_used 9820
_cell_measurement_temperature 296(2)
_cell_measurement_theta_max 27.27
_cell_measurement_theta_min 2.36
_cell_volume 32569(5)
_computing_cell_refinement 'SAINT v8.27A (Bruker, 2012)'
_computing_data_reduction 'SAINT v8.27A (Bruker, 2012)'
_computing_molecular_graphics 'Olex2 (Dolomanov et al., 2009)'
_computing_publication_material 'Olex2 (Dolomanov et al., 2009)'
_computing_structure_refinement 'ShelXL (Sheldrick, 2015)'
_computing_structure_solution 'SIR2004 (Burla et al., 2007)'
_diffrn_ambient_temperature 293.0
_diffrn_measured_fraction_theta_full 1.000
_diffrn_measured_fraction_theta_max 0.998
_diffrn_measurement_device_type 'CCD area detector'
_diffrn_measurement_method 'phi and omega scans'
_diffrn_radiation_type MoK\a
_diffrn_radiation_wavelength 0.71073
_diffrn_reflns_av_R_equivalents 0.0544
_diffrn_reflns_av_unetI/netI 0.0343
_diffrn_reflns_Laue_measured_fraction_full 1.000
_diffrn_reflns_Laue_measured_fraction_max 0.998
_diffrn_reflns_limit_h_max 37
_diffrn_reflns_limit_h_min -44
_diffrn_reflns_limit_k_max 44
_diffrn_reflns_limit_k_min -34
_diffrn_reflns_limit_l_max 40
_diffrn_reflns_limit_l_min -41
_diffrn_reflns_number 95317
_diffrn_reflns_point_group_measured_fraction_full 1.000
_diffrn_reflns_point_group_measured_fraction_max 0.998
_diffrn_reflns_theta_full 25.242
_diffrn_reflns_theta_max 27.585
_diffrn_reflns_theta_min 1.457
_exptl_absorpt_coefficient_mu 1.127
_exptl_absorpt_correction_T_max 0.826
_exptl_absorpt_correction_T_min 0.740
_exptl_absorpt_correction_type multi-scan
_exptl_absorpt_process_details 'sadabs; Bruker, 2003'
_exptl_crystal_colour 'pale green'
_exptl_crystal_density_diffrn 1.602
_exptl_crystal_density_method 'not measured'
_exptl_crystal_description rectangular
_exptl_crystal_F_000 15756
_exptl_crystal_size_max 0.31
_exptl_crystal_size_mid 0.23
_exptl_crystal_size_min 0.17
_refine_diff_density_max 3.176
_refine_diff_density_min -1.437
_refine_diff_density_rms 0.330
_refine_ls_extinction_method none
_refine_ls_goodness_of_fit_ref 1.119
_refine_ls_hydrogen_treatment mixed
_refine_ls_matrix_type full
_refine_ls_number_parameters 522
_refine_ls_number_reflns 8379
_refine_ls_number_restraints 127
_refine_ls_restrained_S_all 1.118
_refine_ls_R_factor_all 0.0824
_refine_ls_R_factor_gt 0.0448
_refine_ls_shift/su_max 0.005
_refine_ls_shift/su_mean 0.000
_refine_ls_structure_factor_coef Fsqd
_refine_ls_weighting_details 'w=1/[\s^2^(Fo^2^)+(0.0845P)^2^+84.6714P] where P=(Fo^2^+2Fc^2^)/3'
_refine_ls_weighting_scheme calc
_refine_ls_wR_factor_gt 0.1254
_refine_ls_wR_factor_ref 0.1576
_reflns_Friedel_coverage 0.000
_reflns_number_gt 5955
_reflns_number_total 8379
_reflns_threshold_expression 'I > 2\s(I)'
_cod_data_source_file c6dt04261a2.cif
_cod_data_source_block isj20150506b_0m
_cod_depositor_comments 'Adding full bibliography for 7041260.cif.'
_cod_database_code 7041260
_shelx_space_group_comment
;
The symmetry employed for this shelxl refinement is uniquely defined
by the following loop, which should always be used as a source of
symmetry information in preference to the above space-group names.
They are only intended as comments.
;
_olex2_refinement_description
;
1. Fixed Uiso
 At 1.2 times of:
  All C(H) groups
 At 1.5 times of:
  All C(H,H,H) groups, All O(H) groups
2. Restrained distances
 C1AA-C0AA
 1.45 with sigma of 0.001
 N3-C1AA
 1.1 with sigma of 0.001
3. Uiso/Uaniso restraints and constraints
Uanis(C24A) \\sim Ueq, Uanis(C25A) \\sim Ueq: with sigma of 0.01 and sigma for
terminal atoms of 0.02
Uiso(C1AA) = Uiso(C0AA) = Uiso(N3)
4. Rigid body (RIGU) restrains
 C9, C10, C1E, C1D, C19, C1F, O11, C18, O10
 with sigma for 1-2 distances of 0.001 and sigma for 1-3 distances of 0.001
 C23A, C28A, H28A, C27A, H27A, C26A, H26A, C25A, H25A, C24A, H24A, O11, C18, O10
 with sigma for 1-2 distances of 0.001 and sigma for 1-3 distances of 0.001
5. Others
 Fixed Sof: C23A(0.5) C28A(0.5) H28A(0.5) C27A(0.5) H27A(0.5) C26A(0.5)
 H26A(0.5) C25A(0.5) H25A(0.5) C24A(0.5) H24A(0.5) C9(0.5) C10(0.5) H10(0.5)
 C1E(0.5) H1E(0.5) C1D(0.5) H1D(0.5) C19(0.5) H19(0.5) C1F(0.5) H1F(0.5)
 C0AA(0.16667) H0AB(0.5) H0AA(0.5) H0AC(0.5) C1AA(0.16667) N3(0.16667)
6.a Aromatic/amide H refined with riding coordinates:
 C28A(H28A), C27A(H27A), C26A(H26A), C25A(H25A), C24A(H24A), C25(H25),
 C27(H27), C24(H24), C28(H28), C26(H26), C3(H3), C4(H4), C5(H5), C6(H6), C7(H7),
  C8(H8), C10(H10), C1E(H1E), C1D(H1D), C19(H19), C1F(H1F), C11(H11), C12(H12),
 C13(H13), C14(H14), C17(H17), C1A(H1A), C1B(H1B), C1C(H1C), C1G(H1G)
6.b Idealised Me refined as rotating group:
 C0AA(H0AB,H0AA,H0AC)
;
_shelx_shelxl_version_number 2016/5
_olex2_submission_original_sample_id Ti12In6
_olex2_submission_special_instructions 'No special instructions were received'

loop_
_space_group_symop_operation_xyz
'x, y, z'
'-y, x-y, z'
'-x+y, -x, z'
'y, x, -z+1/2'
'x-y, -y, -z+1/2'
'-x, -x+y, -z+1/2'
'x+2/3, y+1/3, z+1/3'
'-y+2/3, x-y+1/3, z+1/3'
'-x+y+2/3, -x+1/3, z+1/3'
'y+2/3, x+1/3, -z+5/6'
'x-y+2/3, -y+1/3, -z+5/6'
'-x+2/3, -x+y+1/3, -z+5/6'
'x+1/3, y+2/3, z+2/3'
'-y+1/3, x-y+2/3, z+2/3'
'-x+y+1/3, -x+2/3, z+2/3'
'y+1/3, x+2/3, -z+7/6'
'x-y+1/3, -y+2/3, -z+7/6'
'-x+1/3, -x+y+2/3, -z+7/6'
'-x, -y, -z'
'y, -x+y, -z'
'x-y, x, -z'
'-y, -x, z-1/2'
'-x+y, y, z-1/2'
'x, x-y, z-1/2'
'-x+2/3, -y+1/3, -z+1/3'
'y+2/3, -x+y+1/3, -z+1/3'
'x-y+2/3, x+1/3, -z+1/3'
'-y+2/3, -x+1/3, z-1/6'
'-x+y+2/3, y+1/3, z-1/6'
'x+2/3, x-y+1/3, z-1/6'
'-x+1/3, -y+2/3, -z+2/3'
'y+1/3, -x+y+2/3, -z+2/3'
'x-y+1/3, x+2/3, -z+2/3'
'-y+1/3, -x+2/3, z+1/6'
'-x+y+1/3, y+2/3, z+1/6'
'x+1/3, x-y+2/3, z+1/6'

loop_
_atom_site_label
_atom_site_type_symbol
_atom_site_fract_x
_atom_site_fract_y
_atom_site_fract_z
_atom_site_U_iso_or_equiv
_atom_site_adp_type
_atom_site_occupancy
_atom_site_site_symmetry_order
_atom_site_calc_flag
_atom_site_refinement_flags_posn
_atom_site_refinement_flags_adp
_atom_site_refinement_flags_occupancy
_atom_site_disorder_assembly
_atom_site_disorder_group
C23A C 0.2690(14) 0.2075(13) 0.9040(11) 0.077(6) Uani 0.5 1 d . U . A 2
C28A C 0.2786(11) 0.1773(8) 0.8867(9) 0.118(10) Uani 0.5 1 d . U . A 2
H28A H 0.270586 0.150585 0.900571 0.142 Uiso 0.5 1 calc R U . A 2
C27A C 0.3003(12) 0.1869(9) 0.8483(9) 0.152(12) Uani 0.5 1 d . U . A 2
H27A H 0.301376 0.164080 0.833590 0.182 Uiso 0.5 1 calc R U . A 2
C26A C 0.3206(5) 0.2295(7) 0.8312(5) 0.084(3) Uani 0.5 1 d . U . A 2
H26A H 0.338741 0.236581 0.807417 0.100 Uiso 0.5 1 calc R U . A 2
C25A C 0.3133(6) 0.2613(6) 0.8503(5) 0.112(4) Uani 0.5 1 d . U . A 2
H25A H 0.324427 0.289646 0.838594 0.134 Uiso 0.5 1 calc R U . A 2
C24A C 0.2894(6) 0.2501(5) 0.8865(5) 0.099(4) Uani 0.5 1 d . U . A 2
H24A H 0.286501 0.272148 0.900621 0.118 Uiso 0.5 1 calc R U . A 2
O7 O 0.23961(11) 0.21150(11) 1.04811(12) 0.0579(9) Uani 1 1 d . . . . .
C22 C 0.22214(15) 0.23527(15) 1.05488(15) 0.0496(11) Uani 1 1 d . . . . .
O1 O 0.11441(10) 0.26301(11) 0.94096(11) 0.0571(9) Uani 1 1 d . . . . .
C25 C 0.2287(4) 0.3114(3) 1.1426(3) 0.121(3) Uani 1 1 d . . . . .
H25 H 0.212189 0.324119 1.152752 0.146 Uiso 1 1 calc R . . . .
C27 C 0.2901(3) 0.3011(3) 1.1480(3) 0.118(3) Uani 1 1 d . . . . .
H27 H 0.315987 0.306432 1.162080 0.142 Uiso 1 1 calc R . . . .
C24 C 0.2135(3) 0.2838(2) 1.1077(2) 0.095(2) Uani 1 1 d . . . . .
H24 H 0.186975 0.277884 1.094608 0.114 Uiso 1 1 calc R . . . .
O8 O 0.17900(10) 0.26570(10) 0.95287(12) 0.0566(9) Uani 1 1 d . . . . .
C28 C 0.2762(2) 0.2734(2) 1.1127(2) 0.089(2) Uani 1 1 d . . . . .
H28 H 0.292856 0.260642 1.103082 0.106 Uiso 1 1 calc R . . . .
C23 C 0.23749(17) 0.26501(16) 1.09211(16) 0.0558(12) Uani 1 1 d . . . . .
C26 C 0.2670(4) 0.3203(3) 1.1622(3) 0.112(3) Uani 1 1 d . . . . .
H26 H 0.277299 0.339527 1.185378 0.134 Uiso 1 1 calc R . . . .
C1 C 0.15570(15) 0.27984(14) 0.93661(14) 0.0431(10) Uani 1 1 d . . . . .
C2 C 0.17939(16) 0.32157(15) 0.90995(14) 0.0484(11) Uani 1 1 d . . . . .
C3 C 0.2450(2) 0.3784(2) 0.8753(2) 0.094(2) Uani 1 1 d . . . . .
H3 H 0.275131 0.390772 0.868566 0.113 Uiso 1 1 calc R . . . .
C4 C 0.22365(19) 0.34010(18) 0.90036(18) 0.0692(15) Uani 1 1 d . . . . .
H4 H 0.239784 0.327100 0.910626 0.083 Uiso 1 1 calc R . . . .
C5 C 0.2216(3) 0.3974(2) 0.8608(2) 0.098(2) Uani 1 1 d . . . . .
H5 H 0.236217 0.423338 0.844721 0.118 Uiso 1 1 calc R . . . .
C6 C 0.1766(3) 0.3792(2) 0.8694(2) 0.087(2) Uani 1 1 d . . . . .
H6 H 0.160601 0.392265 0.858901 0.105 Uiso 1 1 calc R . . . .
C7 C 0.1558(2) 0.34076(18) 0.89399(17) 0.0658(14) Uani 1 1 d . . . . .
H7 H 0.125398 0.327745 0.899811 0.079 Uiso 1 1 calc R . . . .
O3 O 0.18352(9) 0.07602(9) 1.00957(9) 0.0371(6) Uani 1 1 d . . . . .
O12 O 0.15815(8) 0.14993(9) 0.99160(8) 0.0343(6) Uani 1 1 d . . . . .
C8 C 0.0429(5) 0.0861(4) 0.8109(3) 0.151(5) Uani 1 1 d . . . . .
H8 H 0.016316 0.060214 0.804093 0.181 Uiso 1 1 calc R . . . .
C9 C 0.2671(12) 0.2092(9) 0.9002(10) 0.064(3) Uani 0.5 1 d . U . A 1
C10 C 0.2891(9) 0.1904(6) 0.8836(7) 0.081(4) Uani 0.5 1 d . U . A 1
H10 H 0.291378 0.168709 0.899122 0.097 Uiso 0.5 1 calc R . . A 1
C1E C 0.3089(8) 0.2020(7) 0.8437(7) 0.102(5) Uani 0.5 1 d . U . A 1
H1E H 0.328522 0.192590 0.834513 0.122 Uiso 0.5 1 calc R . . A 1
C1D C 0.2984(9) 0.2278(8) 0.8185(7) 0.132(7) Uani 0.5 1 d . U . A 1
H1D H 0.309748 0.233898 0.791136 0.158 Uiso 0.5 1 calc R . . A 1
C19 C 0.2724(7) 0.2449(6) 0.8314(5) 0.117(5) Uani 0.5 1 d . U . A 1
H19 H 0.266532 0.262832 0.813568 0.141 Uiso 0.5 1 calc R . . A 1
C1F C 0.2551(5) 0.2347(5) 0.8719(4) 0.087(3) Uani 0.5 1 d . U . A 1
H1F H 0.235620 0.244244 0.881107 0.104 Uiso 0.5 1 calc R . . A 1
O2 O 0.09018(10) 0.11369(10) 0.93354(9) 0.0457(7) Uani 1 1 d . . . . .
C11 C 0.0580(3) 0.0948(3) 0.8519(2) 0.106(3) Uani 1 1 d . . . . .
H11 H 0.041628 0.074573 0.873202 0.127 Uiso 1 1 calc R . . . .
C12 C 0.1219(3) 0.1639(3) 0.8315(2) 0.110(3) Uani 1 1 d . . . . .
H12 H 0.147973 0.190284 0.838339 0.132 Uiso 1 1 calc R . . . .
O4 O 0.16687(11) 0.12992(11) 1.07872(9) 0.0490(7) Uani 1 1 d . . . . .
C13 C 0.0955(2) 0.1615(3) 1.1335(2) 0.089(2) Uani 1 1 d . . . . .
H13 H 0.072151 0.151880 1.114086 0.107 Uiso 1 1 calc R . . . .
C14 C 0.1628(3) 0.1899(3) 1.1911(2) 0.113(3) Uani 1 1 d . . . . .
H14 H 0.185759 0.199209 1.210817 0.136 Uiso 1 1 calc R . . . .
C15 C 0.13330(14) 0.13445(13) 1.08517(13) 0.0392(9) Uani 1 1 d . . . . .
O5 O 0.14560(12) 0.18206(11) 0.91588(10) 0.0528(8) Uani 1 1 d . . . . .
C16 C 0.11229(17) 0.14400(18) 0.90687(15) 0.0505(11) Uani 1 1 d . . . . .
C17 C 0.0945(3) 0.1831(3) 1.1698(3) 0.124(3) Uani 1 1 d . . . . .
H17 H 0.070705 0.187924 1.174867 0.148 Uiso 1 1 calc R . . . .
C18 C 0.24587(15) 0.19860(16) 0.94369(17) 0.0527(10) Uani 1 1 d . U . . .
Ti1 Ti 0.16509(2) 0.20517(2) 0.97649(2) 0.03598(18) Uani 1 1 d . . . . .
Ti2 Ti 0.09365(2) 0.11138(2) 0.99723(2) 0.03187(17) Uani 1 1 d D . . . .
C1A C 0.1074(5) 0.1549(4) 0.7893(3) 0.161(5) Uani 1 1 d . . . . .
H1A H 0.124258 0.174603 0.767894 0.193 Uiso 1 1 calc R . . . .
O6 O 0.10184(10) 0.12379(10) 1.05897(9) 0.0432(7) Uani 1 1 d . . . . .
C1B C 0.0681(6) 0.1168(5) 0.7802(4) 0.181(7) Uani 1 1 d . . . . .
H1B H 0.058009 0.111388 0.752365 0.217 Uiso 1 1 calc R . . . .
O9 O 0.19150(10) 0.23473(10) 1.03177(11) 0.0510(8) Uani 1 1 d . . . . .
O13 O 0.09308(9) 0.06116(9) 0.99839(10) 0.0401(6) Uani 1 1 d D . . . .
C1C C 0.1639(2) 0.1687(2) 1.15481(17) 0.0808(18) Uani 1 1 d . . . . .
H1C H 0.187903 0.164106 1.149975 0.097 Uiso 1 1 calc R . . . .
O10 O 0.22864(10) 0.22177(11) 0.95542(11) 0.0559(8) Uani 1 1 d . U . . .
O11 O 0.24542(11) 0.16776(11) 0.96517(11) 0.0543(8) Uani 1 1 d . U . . .
In1 In 0.20866(2) 0.14392(2) 1.02288(2) 0.03978(12) Uani 1 1 d . . . . .
C1G C 0.1287(3) 0.1973(3) 1.1982(2) 0.115(3) Uani 1 1 d . . . . .
H1G H 0.128324 0.212101 1.222645 0.138 Uiso 1 1 calc R . . . .
C1H C 0.0980(2) 0.1342(2) 0.86180(16) 0.0666(15) Uani 1 1 d . . . . .
C1I C 0.13011(16) 0.15412(16) 1.12557(14) 0.0491(11) Uani 1 1 d . . . . .
C0AA C 0.000000 0.000000 0.9281(4) 0.105(4) Uiso 0.5 3 d DS T P . .
H0AB H -0.022298 -0.028930 0.938173 0.158 Uiso 0.5 1 calc GR . . B -1
H0AA H -0.006632 0.022298 0.938173 0.158 Uiso 0.5 1 calc GR . . B -1
H0AC H 0.028930 0.006632 0.938173 0.158 Uiso 0.5 1 calc GR . . B -1
C1AA C 0.000000 0.000000 0.8822(4) 0.105(4) Uiso 0.5 3 d DS T P . .
N3 N 0.000000 0.000000 0.8474(4) 0.105(4) Uiso 0.5 3 d DS T P . .

loop_
_atom_site_aniso_label
_atom_site_aniso_U_11
_atom_site_aniso_U_22
_atom_site_aniso_U_33
_atom_site_aniso_U_23
_atom_site_aniso_U_13
_atom_site_aniso_U_12
C23A 0.073(13) 0.080(7) 0.084(6) 0.021(6) 0.030(8) 0.043(8)
C28A 0.16(2) 0.095(10) 0.118(11) 0.040(9) 0.087(13) 0.075(15)
C27A 0.22(3) 0.111(9) 0.134(12) 0.048(9) 0.119(16) 0.093(13)
C26A 0.074(9) 0.105(8) 0.079(8) 0.029(6) 0.021(6) 0.050(7)
C25A 0.128(9) 0.104(6) 0.110(6) 0.041(5) 0.055(6) 0.062(6)
C24A 0.113(8) 0.086(6) 0.101(6) 0.032(4) 0.044(6) 0.052(6)
O7 0.0484(19) 0.0400(18) 0.087(2) -0.0208(17) -0.0210(17) 0.0234(16)
C22 0.042(2) 0.032(2) 0.063(3) -0.003(2) -0.001(2) 0.009(2)
O1 0.0415(18) 0.0494(19) 0.076(2) 0.0253(17) 0.0073(16) 0.0191(15)
C25 0.151(8) 0.114(7) 0.116(6) -0.056(5) -0.010(6) 0.078(6)
C27 0.130(7) 0.118(7) 0.110(6) -0.056(5) -0.061(5) 0.065(6)
C24 0.096(5) 0.097(5) 0.108(5) -0.044(4) -0.025(4) 0.061(4)
O8 0.0398(17) 0.0349(17) 0.087(2) 0.0168(16) -0.0011(17) 0.0124(14)
C28 0.079(4) 0.087(5) 0.104(5) -0.042(4) -0.037(4) 0.044(4)
C23 0.058(3) 0.039(2) 0.062(3) -0.005(2) -0.005(2) 0.018(2)
C26 0.150(8) 0.087(5) 0.087(5) -0.038(4) -0.028(5) 0.051(6)
C1 0.047(3) 0.031(2) 0.044(2) 0.0035(18) 0.0030(19) 0.014(2)
C2 0.054(3) 0.036(2) 0.047(2) 0.0065(19) 0.007(2) 0.015(2)
C3 0.071(4) 0.069(4) 0.110(5) 0.024(4) 0.033(4) 0.009(4)
C4 0.058(3) 0.053(3) 0.077(4) 0.014(3) 0.012(3) 0.014(3)
C5 0.124(7) 0.060(4) 0.082(5) 0.021(3) 0.029(4) 0.025(4)
C6 0.110(6) 0.062(4) 0.085(4) 0.030(3) 0.016(4) 0.039(4)
C7 0.082(4) 0.052(3) 0.064(3) 0.017(3) 0.009(3) 0.034(3)
O3 0.0325(14) 0.0345(15) 0.0443(16) -0.0034(11) -0.0029(12) 0.0167(12)
O12 0.0250(13) 0.0333(14) 0.0429(15) -0.0004(11) -0.0005(11) 0.0134(11)
C8 0.217(13) 0.181(11) 0.092(7) -0.054(7) -0.071(8) 0.128(11)
C9 0.053(9) 0.035(6) 0.079(4) 0.005(4) 0.022(5) 0.003(6)
C10 0.081(9) 0.061(9) 0.090(7) 0.008(6) 0.036(7) 0.026(7)
C1E 0.126(14) 0.076(12) 0.092(8) 0.009(7) 0.051(8) 0.042(10)
C1D 0.172(17) 0.140(15) 0.099(10) 0.039(10) 0.068(11) 0.089(14)
C19 0.150(14) 0.121(12) 0.087(6) 0.033(7) 0.050(8) 0.073(11)
C1F 0.090(9) 0.087(9) 0.079(5) 0.021(6) 0.027(6) 0.041(7)
O2 0.0511(18) 0.0446(17) 0.0422(17) -0.0052(14) -0.0070(14) 0.0246(15)
C11 0.137(7) 0.121(6) 0.075(5) -0.038(4) -0.041(5) 0.077(6)
C12 0.170(9) 0.131(7) 0.058(4) 0.006(4) 0.000(5) 0.097(7)
O4 0.0506(18) 0.063(2) 0.0444(17) -0.0006(15) -0.0020(14) 0.0368(17)
C13 0.063(4) 0.132(6) 0.072(4) -0.042(4) -0.001(3) 0.048(4)
C14 0.103(6) 0.177(9) 0.053(4) -0.039(4) -0.014(4) 0.065(6)
C15 0.043(2) 0.037(2) 0.038(2) 0.0022(17) 0.0028(18) 0.0206(19)
O5 0.059(2) 0.056(2) 0.0433(17) 0.0099(15) 0.0108(15) 0.0286(18)
C16 0.062(3) 0.058(3) 0.045(3) -0.004(2) -0.004(2) 0.040(3)
C17 0.100(6) 0.193(10) 0.092(5) -0.058(6) 0.011(5) 0.084(6)
C18 0.033(2) 0.045(2) 0.073(2) 0.0047(17) 0.0081(18) 0.0140(18)
Ti1 0.0287(4) 0.0303(4) 0.0468(4) 0.0044(3) 0.0015(3) 0.0131(3)
Ti2 0.0278(3) 0.0273(4) 0.0398(4) -0.0020(3) -0.0025(3) 0.0132(3)
C1A 0.290(17) 0.167(11) 0.056(5) 0.001(6) -0.017(7) 0.137(12)
O6 0.0419(16) 0.0500(18) 0.0387(15) -0.0012(13) 0.0014(13) 0.0237(14)
C1B 0.34(2) 0.206(14) 0.086(7) -0.066(9) -0.089(10) 0.207(16)
O9 0.0433(17) 0.0407(17) 0.069(2) -0.0122(15) -0.0111(16) 0.0210(14)
O13 0.0322(15) 0.0312(14) 0.0565(18) -0.0011(12) -0.0015(13) 0.0157(12)
C1C 0.084(4) 0.116(5) 0.049(3) -0.019(3) -0.013(3) 0.056(4)
O10 0.0397(17) 0.0488(18) 0.076(2) 0.0114(16) 0.0134(15) 0.0201(14)
O11 0.0421(17) 0.0501(18) 0.071(2) 0.0045(14) 0.0113(15) 0.0229(15)
In1 0.03230(18) 0.03676(18) 0.0510(2) -0.00586(12) -0.00580(12) 0.01782(13)
C1G 0.125(7) 0.150(8) 0.052(4) -0.038(4) 0.007(4) 0.056(6)
C1H 0.099(5) 0.083(4) 0.045(3) -0.004(3) -0.006(3) 0.066(4)
C1I 0.053(3) 0.057(3) 0.036(2) 0.001(2) 0.003(2) 0.026(2)

loop_
_atom_type_symbol
_atom_type_description
_atom_type_scat_dispersion_real
_atom_type_scat_dispersion_imag
_atom_type_scat_source
C C 0.0033 0.0016 'International Tables Vol C Tables 4.2.6.8 and 6.1.1.4'
H H 0.0000 0.0000 'International Tables Vol C Tables 4.2.6.8 and 6.1.1.4'
In In -0.7276 1.3100 'International Tables Vol C Tables 4.2.6.8 and 6.1.1.4'
N N 0.0061 0.0033 'International Tables Vol C Tables 4.2.6.8 and 6.1.1.4'
O O 0.0106 0.0060 'International Tables Vol C Tables 4.2.6.8 and 6.1.1.4'
Ti Ti 0.2776 0.4457 'International Tables Vol C Tables 4.2.6.8 and 6.1.1.4'

loop_
_geom_angle_atom_site_label_1
_geom_angle_atom_site_label_2
_geom_angle_atom_site_label_3
_geom_angle
_geom_angle_site_symmetry_1
_geom_angle_site_symmetry_3
C28A C23A C24A 118(3) . .
C28A C23A C18 121(2) . .
C24A C23A C18 121(3) . .
C23A C28A C27A 119(2) . .
C28A C27A C26A 122(2) . .
C25A C26A C27A 118.4(17) . .
C24A C25A C26A 118.1(15) . .
C25A C24A C23A 124(2) . .
C22 O7 In1 128.7(3) . .
O7 C22 C23 117.9(4) . .
O7 C22 O9 123.8(4) . .
O9 C22 C23 118.3(4) . .
C1 O1 In1 134.1(3) . 21_557
C26 C25 C24 120.9(8) . .
C26 C27 C28 121.6(8) . .
C23 C24 C25 120.4(7) . .
C1 O8 Ti1 133.5(3) . .
C23 C28 C27 119.1(7) . .
C24 C23 C22 121.6(5) . .
C24 C23 C28 118.7(6) . .
C28 C23 C22 119.7(5) . .
C27 C26 C25 119.2(7) . .
O1 C1 C2 117.0(4) . .
O8 C1 O1 125.7(4) . .
O8 C1 C2 117.3(4) . .
C4 C2 C1 121.2(5) . .
C4 C2 C7 119.1(5) . .
C7 C2 C1 119.7(4) . .
C5 C3 C4 119.6(7) . .
C2 C4 C3 120.5(6) . .
C3 C5 C6 121.6(6) . .
C5 C6 C7 118.0(7) . .
C2 C7 C6 121.2(6) . .
Ti1 O3 Ti2 93.51(11) 20_557 20_557
Ti1 O3 In1 129.88(15) 20_557 .
In1 O3 Ti2 131.26(13) . 20_557
Ti1 O12 Ti2 103.94(12) . .
Ti1 O12 In1 122.25(13) . .
Ti2 O12 In1 127.57(13) . .
C11 C8 C1B 118.3(12) . .
C10 C9 C1F 117(2) . .
C10 C9 C18 124(2) . .
C1F C9 C18 117(3) . .
C9 C10 C1E 122(2) . .
C1D C1E C10 117(2) . .
C19 C1D C1E 123.7(18) . .
C1D C19 C1F 117.4(18) . .
C19 C1F C9 120(2) . .
C16 O2 Ti2 132.6(3) . .
C8 C11 C1H 120.2(10) . .
C1H C12 C1A 119.6(10) . .
C15 O4 In1 130.7(3) . .
C1I C13 C17 120.9(6) . .
C1G C14 C1C 120.2(7) . .
O4 C15 O6 124.4(4) . .
O4 C15 C1I 118.8(4) . .
O6 C15 C1I 116.8(4) . .
C16 O5 Ti1 124.1(3) . .
O2 C16 O5 124.5(4) . .
O2 C16 C1H 117.3(5) . .
O5 C16 C1H 118.3(5) . .
C1G C17 C13 119.6(7) . .
O10 C18 C23A 120.5(15) . .
O10 C18 C9 115.9(15) . .
O11 C18 C23A 115.1(15) . .
O11 C18 C9 119.7(15) . .
O11 C18 O10 124.4(5) . .
O8 Ti1 O5 85.34(14) . .
O8 Ti1 Ti2 146.25(10) . .
O8 Ti1 O10 85.67(14) . .
O3 Ti1 O8 99.28(13) 21_557 .
O3 Ti1 O12 87.81(12) 21_557 .
O3 Ti1 O5 89.36(14) 21_557 .
O3 Ti1 Ti2 49.86(9) 21_557 .
O3 Ti1 O9 97.14(13) 21_557 .
O3 Ti1 O10 171.74(14) 21_557 .
O12 Ti1 O8 171.22(14) . .
O12 Ti1 O5 89.60(13) . .
O12 Ti1 Ti2 39.06(8) . .
O12 Ti1 O9 95.16(12) . .
O12 Ti1 O10 86.70(12) . .
O5 Ti1 Ti2 81.55(10) . .
O5 Ti1 O10 84.43(14) . .
O9 Ti1 O8 89.12(14) . .
O9 Ti1 O5 172.07(14) . .
O9 Ti1 Ti2 106.12(10) . .
O9 Ti1 O10 89.51(14) . .
O10 Ti1 Ti2 123.49(10) . .
O3 Ti2 Ti1 36.63(7) 21_557 .
O12 Ti2 O3 72.78(10) . 21_557
O12 Ti2 O2 87.24(12) . .
O12 Ti2 Ti1 37.00(8) . .
O12 Ti2 O6 87.26(12) . .
O2 Ti2 O3 81.28(11) . 21_557
O2 Ti2 Ti1 76.85(9) . .
O6 Ti2 O3 85.91(12) . 21_557
O6 Ti2 O2 167.06(13) . .
O6 Ti2 Ti1 91.78(9) . .
O13 Ti2 O3 87.61(11) 21_557 21_557
O13 Ti2 O3 169.32(12) . 21_557
O13 Ti2 O12 160.38(12) 21_557 .
O13 Ti2 O12 97.08(12) . .
O13 Ti2 O2 95.14(14) . .
O13 Ti2 O2 90.41(13) 21_557 .
O13 Ti2 Ti1 123.67(9) 21_557 .
O13 Ti2 Ti1 132.78(10) . .
O13 Ti2 O6 97.15(14) . .
O13 Ti2 O6 90.86(13) 21_557 .
O13 Ti2 O13 102.54(18) . 21_557
C1B C1A C12 119.1(11) . .
C15 O6 Ti2 135.6(3) . .
C1A C1B C8 122.0(10) . .
C22 O9 Ti1 132.1(3) . .
Ti2 O13 Ti2 162.43(18) . 20_557
C1I C1C C14 121.0(7) . .
C18 O10 Ti1 133.1(3) . .
C18 O11 In1 122.8(3) . .
O7 In1 O4 81.67(13) . .
O1 In1 O7 77.29(12) 20_557 .
O1 In1 O4 92.34(13) 20_557 .
O1 In1 O11 95.70(14) 20_557 .
O3 In1 O7 168.64(12) . .
O3 In1 O1 92.83(11) . 20_557
O3 In1 O12 96.63(10) . .
O3 In1 O4 93.29(12) . .
O3 In1 O11 95.31(12) . .
O12 In1 O7 93.09(11) . .
O12 In1 O1 170.32(11) . 20_557
O12 In1 O4 85.10(10) . .
O12 In1 O11 85.48(11) . .
O11 In1 O7 91.29(14) . .
O11 In1 O4 167.91(12) . .
C14 C1G C17 120.2(7) . .
C11 C1H C16 119.0(6) . .
C12 C1H C11 120.7(7) . .
C12 C1H C16 120.2(7) . .
C13 C1I C15 121.2(5) . .
C13 C1I C1C 118.1(5) . .
C1C C1I C15 120.5(5) . .
N3 C1AA C0AA 180.000(11) . .

loop_
_geom_bond_atom_site_label_1
_geom_bond_atom_site_label_2
_geom_bond_distance
_geom_bond_site_symmetry_2
C23A C28A 1.35(4) .
C23A C24A 1.39(3) .
C23A C18 1.44(3) .
C28A C27A 1.38(3) .
C27A C26A 1.38(3) .
C26A C25A 1.38(2) .
C25A C24A 1.35(2) .
O7 C22 1.254(6) .
O7 In1 2.173(3) .
C22 C23 1.475(7) .
C22 O9 1.277(6) .
O1 C1 1.247(5) .
O1 In1 2.131(3) 21_557
C25 C24 1.380(9) .
C25 C26 1.350(12) .
C27 C28 1.389(9) .
C27 C26 1.344(12) .
C24 C23 1.371(8) .
O8 C1 1.241(5) .
O8 Ti1 2.036(3) .
C28 C23 1.381(8) .
C1 C2 1.508(6) .
C2 C4 1.362(7) .
C2 C7 1.375(7) .
C3 C4 1.394(8) .
C3 C5 1.345(11) .
C5 C6 1.381(11) .
C6 C7 1.388(8) .
O3 Ti1 1.792(3) 20_557
O3 Ti2 2.296(3) 20_557
O3 In1 2.093(3) .
O12 Ti1 1.859(3) .
O12 Ti2 1.946(3) .
O12 In1 2.102(3) .
C8 C11 1.373(11) .
C8 C1B 1.379(19) .
C9 C10 1.33(4) .
C9 C1F 1.45(4) .
C9 C18 1.52(3) .
C10 C1E 1.40(2) .
C1E C1D 1.37(3) .
C1D C19 1.36(3) .
C19 C1F 1.384(18) .
O2 C16 1.261(6) .
O2 Ti2 2.022(3) .
C11 C1H 1.405(10) .
C12 C1A 1.403(11) .
C12 C1H 1.343(10) .
O4 C15 1.260(5) .
O4 In1 2.176(3) .
C13 C17 1.377(9) .
C13 C1I 1.364(8) .
C14 C1C 1.373(9) .
C14 C1G 1.340(12) .
C15 O6 1.265(5) .
C15 C1I 1.476(6) .
O5 C16 1.271(6) .
O5 Ti1 2.056(3) .
C16 C1H 1.491(7) .
C17 C1G 1.365(12) .
C18 O10 1.266(6) .
C18 O11 1.256(6) .
Ti1 Ti2 2.9982(10) .
Ti1 O9 1.999(3) .
Ti1 O10 2.078(3) .
Ti2 O6 1.989(3) .
Ti2 O13 1.722(3) .
Ti2 O13 1.898(3) 21_557
C1A C1B 1.365(18) .
C1C C1I 1.371(7) .
O11 In1 2.138(3) .
C0AA C1AA 1.4500(10) .
C1AA N3 1.1001(10) .
